data_7055290
loop_
_publ_author_name
'Mason, Helen E.'
'Li, Wei'
'Carpenter, Michael A.'
'Hamilton, Michelle L.'
'Howard, Judith A. K.'
'Sparkes, Hazel A.'

_publ_section_title
;
 Structural and spectroscopic characterisation of the spin crossover in
 [Fe(abpt)2(NCS)2] polymorph A
;
_journal_issue 3
_journal_name_full 'New J. Chem.'
_journal_page_first 2466
_journal_paper_doi 10.1039/C5NJ02359A
_journal_volume 40
_journal_year 2016
_chemical_formula_moiety 'C26 H20 Fe N14 S2'
_chemical_formula_sum 'C26 H20 Fe N14 S2'
_chemical_formula_weight 648.53
_chemical_name_systematic bis(4-amino-3,5-bis(pyridin-2-yl)-1,2,4-triazole)-bis(isothiocyanato)-iron(II)
_space_group_crystal_system monoclinic
_space_group_IT_number 14
_space_group_name_Hall '-P 2yn'
_space_group_name_H-M_alt 'P 1 21/n 1'
_symmetry_space_group_name_Hall '-P 2yn'
_symmetry_space_group_name_H-M 'P 1 21/n 1'
_atom_sites_solution_hydrogens mixed
_audit_creation_date 2014-11-22
_audit_creation_method
;
Olex2 1.2-beta
(compiled 2014.11.21 svn.r3092 for OlexSys, GUI svn.r4949)
;
_audit_update_record
;
2015-09-03 deposited with the CCDC.
2016-01-08 downloaded from the CCDC.
;
_cell_angle_alpha 90
_cell_angle_beta 93.894(12)
_cell_angle_gamma 90
_cell_formula_units_Z 2
_cell_length_a 8.484(2)
_cell_length_b 10.159(5)
_cell_length_c 16.253(5)
_cell_measurement_reflns_used 320
_cell_measurement_temperature 296(2)
_cell_measurement_theta_max 18.42
_cell_measurement_theta_min 3.37
_cell_volume 1397.6(9)
_computing_cell_refinement 'APEX2 (Bruker, 2005)'
_computing_data_collection 'APEX2 (Bruker, 2005)'
_computing_data_reduction 'APEX2 SAINT+ V8.32B (Bruker, 2013)'
_computing_molecular_graphics 'Olex2 (Dolomanov et al., 2009)'
_computing_publication_material 'Olex2 (Dolomanov et al., 2009)'
_computing_structure_refinement 'ShelXL (Sheldrick, 2008)'
_computing_structure_solution 'SHELXS-2013 (G. M. Sheldrick, A short history of SHELX, Acta Cryst. (2008), A64, 112-122)'
_diffrn_ambient_temperature 296.15
_diffrn_detector 'CCD area detector'
_diffrn_detector_area_resol_mean 7.9
_diffrn_detector_type 'Bruker APEXII CCD area detector'
_diffrn_measured_fraction_theta_full 0.165
_diffrn_measured_fraction_theta_max 0.361
_diffrn_measurement_device 'four-circle diffractometer'
_diffrn_measurement_device_type 'Bruker APEXII CCD area detector'
_diffrn_measurement_method '\f scans'
_diffrn_radiation_collimation 'Multilayer mirrors'
_diffrn_radiation_monochromator 'Bruker Helios multilayer mirrors'
_diffrn_radiation_probe x-ray
_diffrn_radiation_type AgK\a
_diffrn_radiation_wavelength 0.56086
_diffrn_reflns_av_R_equivalents 0.0317
_diffrn_reflns_av_unetI/netI 0.0260
_diffrn_reflns_Laue_measured_fraction_full 0.165
_diffrn_reflns_Laue_measured_fraction_max 0.361
_diffrn_reflns_limit_h_max 9
_diffrn_reflns_limit_h_min -9
_diffrn_reflns_limit_k_max 6
_diffrn_reflns_limit_k_min -6
_diffrn_reflns_limit_l_max 19
_diffrn_reflns_limit_l_min -19
_diffrn_reflns_number 5050
_diffrn_reflns_point_group_measured_fraction_full 0.165
_diffrn_reflns_point_group_measured_fraction_max 0.361
_diffrn_reflns_theta_full 26.000
_diffrn_reflns_theta_max 19.737
_diffrn_reflns_theta_min 1.982
_diffrn_source 'Microfocus sealed tube'
_diffrn_source_target Ag
_diffrn_source_type 'Incoatec IuS'
_diffrn_standards_number 0
_exptl_absorpt_coefficient_mu 0.387
_exptl_absorpt_correction_type none
_exptl_crystal_colour red
_exptl_crystal_colour_primary red
_exptl_crystal_density_diffrn 1.541
_exptl_crystal_description block
_exptl_crystal_F_000 664
_exptl_crystal_preparation
'Slow diffusion of abpt ligand in methanol solution into 1:1 methanol:water Fe2+/2(NCS-) solution.'
_exptl_crystal_size_max 0.17
_exptl_crystal_size_mid 0.15
_exptl_crystal_size_min 0.1
_refine_diff_density_max 0.128
_refine_diff_density_min -0.118
_refine_diff_density_rms 0.029
_refine_ls_extinction_method none
_refine_ls_goodness_of_fit_ref 1.055
_refine_ls_hydrogen_treatment mixed
_refine_ls_matrix_type full
_refine_ls_number_parameters 204
_refine_ls_number_reflns 921
_refine_ls_number_restraints 2
_refine_ls_restrained_S_all 1.053
_refine_ls_R_factor_all 0.0428
_refine_ls_R_factor_gt 0.0277
_refine_ls_shift/su_max 0.000
_refine_ls_shift/su_mean 0.000
_refine_ls_structure_factor_coef Fsqd
_refine_ls_weighting_details 'w=1/[\s^2^(Fo^2^)+(0.0279P)^2^+0.4657P] where P=(Fo^2^+2Fc^2^)/3'
_refine_ls_weighting_scheme calc
_refine_ls_wR_factor_gt 0.0561
_refine_ls_wR_factor_ref 0.0620
_reflns_Friedel_coverage 0.000
_reflns_number_gt 721
_reflns_number_total 921
_reflns_threshold_expression 'I > 2\s(I)'
_cod_data_source_file c5nj02359a2.cif
_cod_data_source_block 1kbar
_cod_depositor_comments 'Adding full bibliography for 7055281--7055291.cif.'
_cod_original_cell_volume 1397.7(9)
_cod_database_code 7055290
_shelxl_version_number 2014-3
_shelx_space_group_comment
;
The symmetry employed for this shelxl refinement is uniquely defined
by the following loop, which should always be used as a source of
symmetry information in preference to the above space-group names.
They are only intended as comments.
;
_shelx_estimated_absorpt_t_max 0.962
_shelx_estimated_absorpt_t_min 0.937
_olex2_refinement_description
;
1. Fixed Uiso
 At 1.2 times of:
  All C(H) groups
2. Restrained distances
 N6-H6A
 0.861 with sigma of 0.02
 N6-H6B
 0.861 with sigma of 0.02
3.a Aromatic/amide H refined with riding coordinates:
 C2(H2), C3(H3), C4(H4), C5(H5), C10(H10), C11(H11), C12(H12), C13(H13)
;
_olex2_submission_special_instructions 'No special instructions were received'

loop_
_space_group_symop_operation_xyz
'x, y, z'
'-x+1/2, y+1/2, -z+1/2'
'-x, -y, -z'
'x-1/2, -y-1/2, z-1/2'

loop_
_atom_site_label
_atom_site_type_symbol
_atom_site_fract_x
_atom_site_fract_y
_atom_site_fract_z
_atom_site_U_iso_or_equiv
_atom_site_adp_type
_atom_site_occupancy
_atom_site_site_symmetry_order
_atom_site_calc_flag
_atom_site_refinement_flags_posn
_atom_site_refinement_flags_adp
_atom_site_refinement_flags_occupancy
Fe1 Fe 0.5000 0.5000 0.5000 0.0383(6) Uani 1 2 d S T P
S1 S 0.26190(11) 0.7208(2) 0.25581(6) 0.0614(9) Uani 1 1 d . . .
N1 N 0.3916(3) 0.5702(6) 0.38647(17) 0.049(2) Uani 1 1 d . . .
N2 N 0.7204(3) 0.6021(8) 0.4745(2) 0.036(3) Uani 1 1 d . . .
N3 N 0.4745(4) 0.6916(6) 0.54757(17) 0.041(3) Uani 1 1 d . . .
N4 N 0.3563(4) 0.7622(8) 0.58122(19) 0.048(3) Uani 1 1 d . . .
N5 N 0.5687(4) 0.8845(8) 0.5797(2) 0.035(3) Uani 1 1 d . . .
N6 N 0.6764(5) 0.9923(8) 0.5947(2) 0.052(3) Uani 1 1 d D . .
N7 N 0.3922(5) 1.0973(9) 0.6501(2) 0.044(3) Uani 1 1 d . . .
C1 C 0.3372(4) 0.6320(7) 0.3320(2) 0.041(3) Uani 1 1 d . . .
C2 C 0.8345(5) 0.5489(8) 0.4324(2) 0.056(4) Uani 1 1 d . . .
H2 H 0.8190 0.4662 0.4087 0.067 Uiso 1 1 calc R . .
C3 C 0.9757(5) 0.6148(11) 0.4232(3) 0.059(4) Uani 1 1 d . . .
H3 H 1.0524 0.5780 0.3920 0.071 Uiso 1 1 calc R . .
C4 C 1.0006(5) 0.7328(10) 0.4602(3) 0.059(4) Uani 1 1 d . . .
H4 H 1.0968 0.7755 0.4563 0.071 Uiso 1 1 calc R . .
C5 C 0.8831(4) 0.7913(8) 0.5041(2) 0.053(4) Uani 1 1 d . . .
H5 H 0.8977 0.8729 0.5294 0.063 Uiso 1 1 calc R . .
C6 C 0.7436(4) 0.7214(9) 0.5079(2) 0.042(4) Uani 1 1 d . . .
C7 C 0.6015(5) 0.7694(9) 0.5462(3) 0.036(4) Uani 1 1 d . . .
C8 C 0.4141(5) 0.8774(10) 0.6017(2) 0.045(4) Uani 1 1 d . . .
C9 C 0.3250(5) 0.9788(10) 0.6406(2) 0.038(4) Uani 1 1 d . . .
C10 C 0.3142(5) 1.1899(10) 0.6887(2) 0.057(4) Uani 1 1 d . . .
H10 H 0.3607 1.2724 0.6957 0.069 Uiso 1 1 calc R . .
C11 C 0.1672(5) 1.1694(11) 0.7189(2) 0.052(4) Uani 1 1 d . . .
H11 H 0.1164 1.2360 0.7461 0.063 Uiso 1 1 calc R . .
C12 C 0.0984(6) 1.0467(12) 0.7072(3) 0.053(4) Uani 1 1 d . . .
H12 H -0.0007 1.0300 0.7261 0.064 Uiso 1 1 calc R . .
C13 C 0.1770(5) 0.9492(8) 0.6676(2) 0.048(3) Uani 1 1 d . . .
H13 H 0.1325 0.8662 0.6592 0.058 Uiso 1 1 calc R . .
H6A H 0.720(4) 0.981(7) 0.6439(15) 0.066(14) Uiso 1 1 d D . .
H6B H 0.624(9) 1.066(5) 0.589(4) 0.16(4) Uiso 1 1 d D . .

loop_
_atom_site_aniso_label
_atom_site_aniso_U_11
_atom_site_aniso_U_22
_atom_site_aniso_U_33
_atom_site_aniso_U_23
_atom_site_aniso_U_13
_atom_site_aniso_U_12
Fe1 0.0295(4) 0.045(2) 0.0405(4) 0.0036(7) 0.0051(3) -0.0009(4)
S1 0.0598(7) 0.071(3) 0.0515(5) 0.0040(8) -0.0102(5) 0.0105(7)
N1 0.0370(18) 0.064(8) 0.0467(15) 0.002(3) 0.0064(15) 0.003(2)
N2 0.030(2) 0.032(10) 0.0461(19) 0.006(3) 0.0077(18) 0.009(2)
N3 0.041(2) 0.039(10) 0.0427(16) -0.011(3) 0.0038(16) 0.001(3)
N4 0.030(2) 0.075(11) 0.0406(17) -0.001(3) 0.0098(17) 0.007(3)
N5 0.040(2) 0.027(11) 0.038(2) 0.003(3) -0.0025(17) -0.012(3)
N6 0.050(2) 0.048(11) 0.059(2) 0.007(3) -0.0001(18) -0.026(3)
N7 0.049(3) 0.036(12) 0.048(2) -0.008(3) 0.001(2) -0.005(3)
C1 0.0309(19) 0.055(10) 0.0390(17) -0.013(3) 0.0057(17) 0.002(2)
C2 0.041(2) 0.071(13) 0.058(2) 0.012(4) 0.011(2) 0.017(3)
C3 0.039(3) 0.078(15) 0.062(3) 0.015(4) 0.017(2) 0.008(3)
C4 0.030(3) 0.085(14) 0.061(3) 0.020(4) 0.005(3) -0.007(3)
C5 0.036(2) 0.070(12) 0.052(2) 0.009(4) 0.000(2) -0.013(3)
C6 0.028(3) 0.059(13) 0.039(2) 0.007(4) 0.001(2) -0.001(3)
C7 0.041(3) 0.027(13) 0.038(2) -0.002(3) -0.008(2) -0.005(3)
C8 0.031(3) 0.068(13) 0.035(2) 0.007(4) -0.001(2) -0.008(4)
C9 0.040(3) 0.042(13) 0.033(2) -0.001(4) 0.000(2) 0.001(4)
C10 0.061(3) 0.058(13) 0.053(2) -0.008(4) -0.001(3) -0.002(3)
C11 0.053(3) 0.061(14) 0.043(2) -0.005(4) 0.008(2) 0.005(3)
C12 0.047(3) 0.070(15) 0.044(2) 0.009(4) 0.011(2) 0.000(4)
C13 0.041(3) 0.058(11) 0.045(2) 0.005(4) 0.008(2) -0.006(3)

loop_
_atom_type_symbol
_atom_type_description
_atom_type_scat_dispersion_real
_atom_type_scat_dispersion_imag
_atom_type_scat_source
C C 0.0015 0.0009 'International Tables Vol C Tables 4.2.6.8 and 6.1.1.4'
H H 0.0000 0.0000 'International Tables Vol C Tables 4.2.6.8 and 6.1.1.4'
N N 0.0030 0.0019 'International Tables Vol C Tables 4.2.6.8 and 6.1.1.4'
S S 0.0826 0.0763 'International Tables Vol C Tables 4.2.6.8 and 6.1.1.4'
Fe Fe 0.2886 0.5448 'International Tables Vol C Tables 4.2.6.8 and 6.1.1.4'

loop_
_geom_angle_atom_site_label_1
_geom_angle_atom_site_label_2
_geom_angle_atom_site_label_3
_geom_angle
_geom_angle_site_symmetry_1
_geom_angle_site_symmetry_3
N1 Fe1 N1 180.0 . 3_666
N1 Fe1 N2 89.92(14) 3_666 .
N1 Fe1 N2 89.92(14) . 3_666
N1 Fe1 N2 90.08(14) 3_666 3_666
N1 Fe1 N2 90.08(14) . .
N2 Fe1 N2 180.0 . 3_666
N3 Fe1 N1 87.69(18) 3_666 3_666
N3 Fe1 N1 92.31(18) 3_666 .
N3 Fe1 N1 87.69(18) . .
N3 Fe1 N1 92.31(18) . 3_666
N3 Fe1 N2 104.8(2) 3_666 .
N3 Fe1 N2 75.2(2) . .
N3 Fe1 N2 75.2(2) 3_666 3_666
N3 Fe1 N2 104.8(2) . 3_666
N3 Fe1 N3 180.0 3_666 .
C1 N1 Fe1 166.6(5) . .
C2 N2 Fe1 124.0(5) . .
C2 N2 C6 118.8(4) . .
C6 N2 Fe1 117.0(3) . .
N4 N3 Fe1 136.2(4) . .
C7 N3 Fe1 115.9(4) . .
C7 N3 N4 107.9(6) . .
C8 N4 N3 107.3(4) . .
C7 N5 N6 126.3(5) . .
C7 N5 C8 106.8(7) . .
C8 N5 N6 126.8(7) . .
N5 N6 H6A 106(5) . .
N5 N6 H6B 109(6) . .
H6A N6 H6B 113(6) . .
C10 N7 C9 118.0(6) . .
N1 C1 S1 179.2(6) . .
N2 C2 H2 119.3 . .
N2 C2 C3 121.4(7) . .
C3 C2 H2 119.3 . .
C2 C3 H3 120.3 . .
C4 C3 C2 119.3(6) . .
C4 C3 H3 120.3 . .
C3 C4 H4 119.7 . .
C3 C4 C5 120.6(5) . .
C5 C4 H4 119.7 . .
C4 C5 H5 121.7 . .
C6 C5 C4 116.5(7) . .
C6 C5 H5 121.7 . .
N2 C6 C5 123.3(5) . .
N2 C6 C7 111.6(5) . .
C5 C6 C7 125.0(8) . .
N3 C7 C6 119.5(8) . .
N5 C7 N3 108.8(5) . .
N5 C7 C6 131.6(7) . .
N4 C8 N5 109.1(8) . .
N4 C8 C9 123.5(5) . .
N5 C8 C9 127.4(8) . .
N7 C9 C8 117.4(6) . .
N7 C9 C13 123.1(8) . .
C13 C9 C8 119.5(8) . .
N7 C10 H10 118.4 . .
N7 C10 C11 123.3(8) . .
C11 C10 H10 118.4 . .
C10 C11 H11 121.1 . .
C12 C11 C10 117.9(8) . .
C12 C11 H11 121.1 . .
C11 C12 H12 120.1 . .
C13 C12 C11 119.9(6) . .
C13 C12 H12 120.1 . .
C9 C13 H13 121.0 . .
C12 C13 C9 117.9(8) . .
C12 C13 H13 121.0 . .

loop_
_geom_bond_atom_site_label_1
_geom_bond_atom_site_label_2
_geom_bond_distance
_geom_bond_site_symmetry_2
Fe1 N1 2.128(3) .
Fe1 N1 2.128(3) 3_666
Fe1 N2 2.202(4) 3_666
Fe1 N2 2.202(4) .
Fe1 N3 2.111(6) 3_666
Fe1 N3 2.111(6) .
S1 C1 1.628(5) .
N1 C1 1.155(6) .
N2 C2 1.336(7) .
N2 C6 1.338(10) .
N3 N4 1.376(7) .
N3 C7 1.338(8) .
N4 C8 1.304(12) .
N5 N6 1.437(10) .
N5 C7 1.327(10) .
N5 C8 1.384(5) .
N6 H6A 0.867(19) .
N6 H6B 0.87(2) .
N7 C9 1.336(13) .
N7 C10 1.331(9) .
C2 H2 0.9300 .
C2 C3 1.389(8) .
C3 H3 0.9300 .
C3 C4 1.351(12) .
C4 H4 0.9300 .
C4 C5 1.398(8) .
C5 H5 0.9300 .
C5 C6 1.385(7) .
C6 C7 1.477(8) .
C8 C9 1.449(11) .
C9 C13 1.391(7) .
C10 H10 0.9300 .
C10 C11 1.387(6) .
C11 H11 0.9300 .
C11 C12 1.384(15) .
C12 H12 0.9300 .
C12 C13 1.378(12) .
C13 H13 0.9300 .

loop_
_geom_torsion_atom_site_label_1
_geom_torsion_atom_site_label_2
_geom_torsion_atom_site_label_3
_geom_torsion_atom_site_label_4
_geom_torsion
Fe1 N2 C2 C3 -175.4(4)
Fe1 N2 C6 C5 173.4(3)
Fe1 N2 C6 C7 -8.6(7)
Fe1 N3 N4 C8 178.2(4)
Fe1 N3 C7 N5 -178.5(3)
Fe1 N3 C7 C6 3.9(5)
N2 C2 C3 C4 2.4(8)
N2 C6 C7 N3 3.2(7)
N2 C6 C7 N5 -173.8(5)
N3 N4 C8 N5 1.5(6)
N3 N4 C8 C9 -178.8(4)
N4 N3 C7 N5 1.7(5)
N4 N3 C7 C6 -176.0(4)
N4 C8 C9 N7 -172.8(6)
N4 C8 C9 C13 8.3(8)
N5 C8 C9 N7 6.8(8)
N5 C8 C9 C13 -172.0(4)
N6 N5 C7 N3 175.9(4)
N6 N5 C7 C6 -6.9(9)
N6 N5 C8 N4 -177.1(5)
N6 N5 C8 C9 3.2(8)
N7 C9 C13 C12 -1.2(7)
N7 C10 C11 C12 -0.7(8)
C2 N2 C6 C5 -2.7(8)
C2 N2 C6 C7 175.4(3)
C2 C3 C4 C5 -2.9(10)
C3 C4 C5 C6 0.7(8)
C4 C5 C6 N2 2.2(8)
C4 C5 C6 C7 -175.7(5)
C5 C6 C7 N3 -178.7(4)
C5 C6 C7 N5 4.3(9)
C6 N2 C2 C3 0.3(7)
C7 N3 N4 C8 -2.0(5)
C7 N5 C8 N4 -0.5(6)
C7 N5 C8 C9 179.8(5)
C8 N5 C7 N3 -0.7(6)
C8 N5 C7 C6 176.5(4)
C8 C9 C13 C12 177.5(4)
C9 N7 C10 C11 -0.4(7)
C10 N7 C9 C8 -177.4(3)
C10 N7 C9 C13 1.4(8)
C10 C11 C12 C13 0.8(9)
C11 C12 C13 C9 0.1(8)
